data_4337797
loop_
_publ_author_name
'Norel, Lucie'
'Feng, Min'
'Bernot, Kevin'
'Roisnel, Thierry'
'Guizouarn, Thierry'
'Costuas, Karine'
'Rigaut, St\'ephane'

_publ_section_title
;
 Redox modulation of magnetic slow relaxation in a 4f-based
 single-molecule magnet with a 4d carbon-rich ligand.
;
_journal_issue 5
_journal_name_full 'Inorganic chemistry'
_journal_page_first 2361
_journal_page_last 2363
_journal_paper_doi 10.1021/ic403081y
_journal_volume 53
_journal_year 2014
_chemical_compound_source 'synthesis as described'
_chemical_formula_moiety 'C96 H72 Dy F9 N2 O6 P4 Ru S3, C H2 Cl2'
_chemical_formula_sum 'C97 H74 Cl2 Dy F9 N2 O6 P4 Ru S3'
_chemical_formula_weight 2089.11
_chemical_name_systematic
;
 ?
;
_space_group_IT_number 2
_symmetry_cell_setting triclinic
_symmetry_Int_Tables_number 2
_symmetry_space_group_name_Hall '-P 1'
_symmetry_space_group_name_H-M 'P -1'
_atom_sites_solution_hydrogens geom
_atom_sites_solution_primary direct
_atom_sites_solution_secondary difmap
_audit_conform_dict_location ftp://ftp.iucr.org/pub/cif_core.dic
_audit_conform_dict_name cif_core.dic
_audit_conform_dict_version 2.4
_audit_creation_date 2012-03-26T11:43:55-00:00
_audit_creation_method 'WinGX routine CIF_UPDATE'
_cell_angle_alpha 67.014(3)
_cell_angle_beta 73.618(3)
_cell_angle_gamma 77.208(3)
_cell_formula_units_Z 2
_cell_length_a 12.9524(11)
_cell_length_b 18.3368(14)
_cell_length_c 21.6831(17)
_cell_measurement_reflns_used 9902
_cell_measurement_temperature 150(2)
_cell_measurement_theta_max 27.07
_cell_measurement_theta_min 2.38
_cell_measurement_wavelength 0.71073
_cell_volume 4512.2(6)
_computing_cell_refinement 'Bruker APEX2 (Bruker, 2006)'
_computing_data_collection 'Bruker APEX2 (Bruker, 2006)'
_computing_data_reduction 'Bruker APEX2 (Bruker, 2006)'
_computing_molecular_graphics 'Ortep-3 for Windows (Farrugia, 1997)'
_computing_publication_material
;
           WinGX publication routines (Farrugia, 1999),
           CRYSCAL (T. Roisnel, local program)
;
_computing_structure_refinement 'SHELXL-97 (Sheldrick, 1997)'
_computing_structure_solution 'SIR97 (Altomare et al., 1999)'
_diffrn_ambient_temperature 150(2)
_diffrn_detector 'CCD plate'
_diffrn_measured_fraction_theta_full 0.987
_diffrn_measured_fraction_theta_max 0.987
_diffrn_measurement_device_type 'APEXII, Bruker-AXS'
_diffrn_measurement_method 'CCD rotation images, thin slices'
_diffrn_radiation_monochromator graphite
_diffrn_radiation_probe x-ray
_diffrn_radiation_type MoK\a
_diffrn_radiation_wavelength 0.71073
_diffrn_reflns_av_R_equivalents 0.052
_diffrn_reflns_av_unetI/netI 0.0764
_diffrn_reflns_limit_h_max 16
_diffrn_reflns_limit_h_min -16
_diffrn_reflns_limit_k_max 23
_diffrn_reflns_limit_k_min -23
_diffrn_reflns_limit_l_max 25
_diffrn_reflns_limit_l_min -28
_diffrn_reflns_number 57235
_diffrn_reflns_theta_full 27.48
_diffrn_reflns_theta_max 27.48
_diffrn_reflns_theta_min 3.43
_exptl_absorpt_coefficient_mu 1.263
_exptl_absorpt_correction_T_max 0.939
_exptl_absorpt_correction_T_min 0.840
_exptl_absorpt_correction_type multi-scan
_exptl_absorpt_process_details
;
  [Sheldrick, G.M. (2002). SADABS Bruker AXS Inc., Madison, Wisconsin, USA]
;
_exptl_crystal_colour orange
_exptl_crystal_density_diffrn 1.538
_exptl_crystal_density_method 'not measured'
_exptl_crystal_description prism
_exptl_crystal_F_000 2102
_exptl_crystal_size_max 0.18
_exptl_crystal_size_mid 0.07
_exptl_crystal_size_min 0.05
_platon_squeeze_details
;
;
_refine_diff_density_max 1.156
_refine_diff_density_min -1.146
_refine_diff_density_rms 0.116
_refine_ls_extinction_method none
_refine_ls_goodness_of_fit_ref 1.046
_refine_ls_hydrogen_treatment constr
_refine_ls_matrix_type full
_refine_ls_number_parameters 1050
_refine_ls_number_reflns 20428
_refine_ls_number_restraints 1
_refine_ls_restrained_S_all 1.046
_refine_ls_R_factor_all 0.0731
_refine_ls_R_factor_gt 0.0467
_refine_ls_shift/su_max 0.024
_refine_ls_shift/su_mean 0.001
_refine_ls_structure_factor_coef Fsqd
_refine_ls_weighting_details 'calc w=1/[\s^2^(Fo^2^)+(0.0448P)^2^+0.0000P] where P=(Fo^2^+2Fc^2^)/3'
_refine_ls_weighting_scheme calc
_refine_ls_wR_factor_gt 0.0964
_refine_ls_wR_factor_ref 0.1045
_reflns_number_gt 14844
_reflns_number_total 20428
_reflns_threshold_expression >2sigma(I)
_cod_data_source_file ic403081y_si_002.cif
_cod_data_source_block MF062
_cod_database_code 4337797

loop_
_symmetry_equiv_pos_as_xyz
'x, y, z'
'-x, -y, -z'

loop_
_atom_site_label
_atom_site_type_symbol
_atom_site_fract_x
_atom_site_fract_y
_atom_site_fract_z
_atom_site_U_iso_or_equiv
_atom_site_adp_type
_atom_site_occupancy
_atom_site_symmetry_multiplicity
_atom_site_calc_flag
_atom_site_refinement_flags
_atom_site_disorder_assembly
_atom_site_disorder_group
Dy1 Dy 0.999386(14) 0.380196(10) 0.709233(9) 0.01864(6) Uani 1 1 d . . .
Ru2 Ru 0.60557(2) 0.813361(16) 0.723776(14) 0.01401(7) Uani 1 1 d . . .
P3 P 0.43559(8) 0.81846(6) 0.70248(5) 0.0174(2) Uani 1 1 d . . .
P4 P 0.61984(8) 0.92468(5) 0.62102(5) 0.0175(2) Uani 1 1 d . . .
P5 P 0.77624(8) 0.80720(6) 0.74406(5) 0.0180(2) Uani 1 1 d . . .
P6 P 0.59288(8) 0.69979(5) 0.82683(5) 0.0161(2) Uani 1 1 d . . .
S1A S 0.93337(11) 0.52035(8) 0.92946(6) 0.0338(3) Uani 0.825(3) 1 d P A 1
C2A C 0.8332(4) 0.4885(3) 0.9983(2) 0.0377(8) Uani 0.825(3) 1 d P A 1
H2A H 0.8221 0.5004 1.0388 0.045 Uiso 0.825(3) 1 calc PR A 1
C3A C 0.7708(4) 0.4451(3) 0.9910(2) 0.0377(8) Uani 0.825(3) 1 d P A 1
H3A H 0.7109 0.424 1.0263 0.045 Uiso 0.825(3) 1 calc PR A 1
C4A C 0.7997(2) 0.43118(18) 0.92421(14) 0.0338(3) Uani 0.825(3) 1 d P A 1
H4A H 0.7654 0.4015 0.91 0.041 Uiso 0.825(3) 1 calc PR A 1
C5A C 0.8950(3) 0.4749(2) 0.8857(2) 0.0230(9) Uani 0.825(3) 1 d P A 1
S1B S 0.7997(2) 0.43118(18) 0.92421(14) 0.0338(3) Uani 0.175(3) 1 d P A 2
C2B C 0.7708(4) 0.4451(3) 0.9910(2) 0.0377(8) Uani 0.175(3) 1 d P A 2
H2B H 0.7109 0.424 1.0263 0.045 Uiso 0.175(3) 1 calc PR A 2
C3B C 0.8332(4) 0.4885(3) 0.9983(2) 0.0377(8) Uani 0.175(3) 1 d P A 2
H3B H 0.8221 0.5004 1.0388 0.045 Uiso 0.175(3) 1 calc PR A 2
C4B C 0.93337(11) 0.52035(8) 0.92946(6) 0.0338(3) Uani 0.175(3) 1 d P A 2
H4B H 0.9897 0.5516 0.9189 0.041 Uiso 0.175(3) 1 calc PR A 2
C5B C 0.8950(3) 0.4749(2) 0.8857(2) 0.0230(9) Uani 0.175(3) 1 d P A 2
C6 C 0.9508(3) 0.4783(2) 0.8155(2) 0.0220(9) Uani 1 1 d . . .
O7 O 0.9121(2) 0.44207(15) 0.78938(13) 0.0216(6) Uani 1 1 d . A .
C8 C 1.0413(3) 0.5210(2) 0.7813(2) 0.0247(9) Uani 1 1 d . A .
H8 H 1.064 0.547 0.8046 0.03 Uiso 1 1 calc R . .
C9 C 1.0983(3) 0.5266(2) 0.7155(2) 0.0244(9) Uani 1 1 d . . .
O10 O 1.0848(2) 0.49364(15) 0.67731(13) 0.0234(6) Uani 1 1 d . A .
C11 C 1.1896(4) 0.5788(3) 0.6830(2) 0.0358(11) Uani 1 1 d . A .
F12A F 1.2629(9) 0.5564(7) 0.7195(6) 0.0437(9) Uani 0.289(4) 1 d P A 1
F13A F 1.1454(8) 0.6574(6) 0.6788(6) 0.0437(9) Uani 0.289(4) 1 d P A 1
F14A F 1.2364(10) 0.5830(8) 0.6186(6) 0.0437(9) Uani 0.289(4) 1 d P A 1
F12B F 1.2892(9) 0.5281(7) 0.6828(7) 0.0437(9) Uani 0.263(4) 1 d P A 2
F13B F 1.1942(10) 0.6260(8) 0.7166(7) 0.0437(9) Uani 0.263(4) 1 d P A 2
F14B F 1.1922(11) 0.6249(9) 0.6176(6) 0.0437(9) Uani 0.263(4) 1 d P A 2
F12C F 1.2745(6) 0.5459(5) 0.6433(5) 0.0437(9) Uani 0.448(5) 1 d P A 3
F13C F 1.2313(7) 0.5902(6) 0.7280(4) 0.0437(9) Uani 0.448(5) 1 d P A 3
F14C F 1.1567(6) 0.6500(4) 0.6420(5) 0.0437(9) Uani 0.448(5) 1 d P A 3
S21A S 1.33533(18) 0.3212(2) 0.87803(18) 0.0294(5) Uani 0.658(3) 1 d P B 1
C22A C 1.2867(4) 0.3232(3) 0.9541(2) 0.0393(7) Uani 0.658(3) 1 d P B 1
H22A H 1.3313 0.3219 0.9827 0.047 Uiso 0.658(3) 1 calc PR B 1
C23A C 1.1792(4) 0.3268(3) 0.9742(2) 0.0393(7) Uani 0.658(3) 1 d P B 1
H23A H 1.1394 0.325 1.0188 0.047 Uiso 0.658(3) 1 calc PR B 1
C24A C 1.1333(11) 0.3335(7) 0.9217(6) 0.0393(7) Uani 0.658(3) 1 d P B 1
H24A H 1.0574 0.3423 0.9244 0.047 Uiso 0.658(3) 1 calc PR B 1
C25A C 1.2139(4) 0.3255(3) 0.8618(2) 0.0393(7) Uani 0.658(3) 1 d P B 1
S21B S 1.1167(4) 0.3231(3) 0.9250(3) 0.0294(5) Uani 0.342(3) 1 d P B 2
C22B C 1.1792(4) 0.3268(3) 0.9742(2) 0.0393(7) Uani 0.342(3) 1 d P B 2
H22B H 1.1425 0.3315 1.0173 0.047 Uiso 0.342(3) 1 calc PR B 2
C23B C 1.2867(4) 0.3232(3) 0.9541(2) 0.0393(7) Uani 0.342(3) 1 d P B 2
H23B H 1.3365 0.3195 0.9803 0.047 Uiso 0.342(3) 1 calc PR B 2
C24B C 1.315(2) 0.3263(18) 0.8761(16) 0.0393(7) Uani 0.342(3) 1 d P B 2
H24B H 1.3839 0.3283 0.8457 0.047 Uiso 0.342(3) 1 calc PR B 2
C25B C 1.2139(4) 0.3255(3) 0.8618(2) 0.0393(7) Uani 0.342(3) 1 d P B 2
C26 C 1.1935(3) 0.3308(2) 0.7968(2) 0.0230(9) Uani 1 1 d . . .
O27 O 1.0960(2) 0.33443(15) 0.79552(13) 0.0249(6) Uani 1 1 d . B .
C28 C 1.2809(3) 0.3341(2) 0.7396(2) 0.0288(10) Uani 1 1 d . B .
H28 H 1.3523 0.3316 0.7445 0.035 Uiso 1 1 calc R . .
C29 C 1.2660(3) 0.3409(2) 0.6769(2) 0.0269(9) Uani 1 1 d . . .
O30 O 1.1799(2) 0.35045(16) 0.65712(14) 0.0267(6) Uani 1 1 d . B .
C31A C 1.3679(4) 0.3380(4) 0.6209(3) 0.0542(15) Uani 0.5 1 d P B 1
F32A F 1.3688(5) 0.2996(5) 0.5830(3) 0.0599(7) Uani 0.5 1 d P B 1
F33A F 1.3676(5) 0.4208(5) 0.5693(4) 0.0599(7) Uani 0.5 1 d P B 1
F34A F 1.4608(2) 0.3295(2) 0.63769(14) 0.0599(7) Uani 0.5 1 d P B 1
C31B C 1.3679(4) 0.3380(4) 0.6209(3) 0.0542(15) Uani 0.5 1 d P B 2
F32B F 1.3781(5) 0.2601(5) 0.6162(3) 0.0599(7) Uani 0.5 1 d P B 2
F33B F 1.3670(5) 0.3874(5) 0.5607(4) 0.0599(7) Uani 0.5 1 d P B 2
F34B F 1.4608(2) 0.3295(2) 0.63769(14) 0.0599(7) Uani 0.5 1 d P B 2
S41 S 1.15413(10) 0.09235(7) 0.77696(6) 0.0384(3) Uani 1 1 d . . .
C42 C 1.1677(4) -0.0049(2) 0.7856(2) 0.0382(12) Uani 1 1 d . . .
H42 H 1.2301 -0.0413 0.7965 0.046 Uiso 1 1 calc R . .
C43 C 1.0832(4) -0.0260(3) 0.7757(2) 0.0420(13) Uani 1 1 d . . .
H43 H 1.0805 -0.0787 0.7789 0.05 Uiso 1 1 calc R . .
C44 C 0.9959(3) 0.0381(2) 0.7598(2) 0.0296(11) Uani 1 1 d . . .
H44 H 0.9299 0.0342 0.751 0.036 Uiso 1 1 calc R . .
C45 C 1.0269(3) 0.1086(2) 0.7599(2) 0.0241(9) Uani 1 1 d . . .
C46 C 0.9684(3) 0.1894(2) 0.7477(2) 0.0248(9) Uani 1 1 d . . .
O47 O 1.0207(2) 0.24270(15) 0.74278(14) 0.0257(6) Uani 1 1 d . . .
C48 C 0.8582(3) 0.2044(2) 0.7435(2) 0.0275(10) Uani 1 1 d . . .
H48 H 0.8252 0.1631 0.7432 0.033 Uiso 1 1 calc R . .
C49 C 0.7979(3) 0.2772(2) 0.73976(19) 0.0234(9) Uani 1 1 d . . .
O50 O 0.8282(2) 0.34061(15) 0.73606(14) 0.0239(6) Uani 1 1 d . . .
C51 C 0.6787(4) 0.2883(3) 0.7379(3) 0.0369(11) Uani 1 1 d . . .
F53 F 0.6432(2) 0.22251(19) 0.7443(2) 0.0708(11) Uani 1 1 d . . .
F54A F 0.6511(13) 0.3572(8) 0.6868(9) 0.060(2) Uani 0.5 1 d P . .
F54B F 0.6657(13) 0.3280(8) 0.6743(9) 0.060(2) Uani 0.5 1 d P . .
F55 F 0.6148(2) 0.3119(2) 0.78764(18) 0.0653(10) Uani 1 1 d . . .
N61 N 0.9894(2) 0.37051(18) 0.59854(15) 0.0197(7) Uani 1 1 d . . .
C62 C 1.0435(3) 0.3078(2) 0.5810(2) 0.0234(9) Uani 1 1 d . . .
H62 H 1.0921 0.2714 0.608 0.028 Uiso 1 1 calc R . .
C63 C 1.0318(3) 0.2934(2) 0.5251(2) 0.0279(10) Uani 1 1 d . . .
H63 H 1.0719 0.2484 0.514 0.034 Uiso 1 1 calc R . .
C64 C 0.9610(3) 0.3455(2) 0.4865(2) 0.0300(10) Uani 1 1 d . . .
H64 H 0.9511 0.3369 0.4482 0.036 Uiso 1 1 calc R . .
C65 C 0.9041(3) 0.4107(2) 0.5033(2) 0.0270(9) Uani 1 1 d . . .
H65 H 0.8549 0.4473 0.4768 0.032 Uiso 1 1 calc R . .
C66 C 0.9197(3) 0.4221(2) 0.55967(19) 0.0193(8) Uani 1 1 d . . .
C67 C 0.8648(3) 0.4915(2) 0.58009(18) 0.0183(8) Uani 1 1 d . . .
C68 C 0.7923(3) 0.5504(2) 0.5455(2) 0.0241(9) Uani 1 1 d . . .
H68 H 0.775 0.5465 0.5072 0.029 Uiso 1 1 calc R . .
C69 C 0.7450(3) 0.6151(2) 0.56638(19) 0.0235(9) Uani 1 1 d . . .
H69 H 0.6953 0.6551 0.5426 0.028 Uiso 1 1 calc R . .
C70 C 0.7706(3) 0.6210(2) 0.62255(19) 0.0192(8) Uani 1 1 d . . .
C71 C 0.8463(3) 0.5588(2) 0.65364(18) 0.0180(8) Uani 1 1 d . . .
H71 H 0.8674 0.5621 0.6909 0.022 Uiso 1 1 calc R . .
N72 N 0.8902(2) 0.49589(17) 0.63463(15) 0.0172(7) Uani 1 1 d . . .
C73 C 0.7249(3) 0.6838(2) 0.64909(18) 0.0204(9) Uani 1 1 d . . .
C74 C 0.6812(3) 0.7334(2) 0.67566(17) 0.0150(8) Uani 1 1 d . . .
C81 C 0.4283(3) 0.7735(2) 0.64267(19) 0.0203(8) Uani 1 1 d . . .
C82 C 0.4692(3) 0.6921(2) 0.6556(2) 0.0222(9) Uani 1 1 d . . .
H82 H 0.4991 0.6625 0.6949 0.027 Uiso 1 1 calc R . .
C83 C 0.4660(3) 0.6553(3) 0.6114(2) 0.0299(10) Uani 1 1 d . . .
H83 H 0.4931 0.6004 0.621 0.036 Uiso 1 1 calc R . .
C84 C 0.4239(3) 0.6971(3) 0.5536(2) 0.0336(11) Uani 1 1 d . . .
H84 H 0.4225 0.6714 0.5234 0.04 Uiso 1 1 calc R . .
C85 C 0.3840(3) 0.7768(3) 0.5404(2) 0.0347(11) Uani 1 1 d . . .
H85 H 0.3551 0.8063 0.5007 0.042 Uiso 1 1 calc R . .
C86 C 0.3858(3) 0.8145(3) 0.5847(2) 0.0282(10) Uani 1 1 d . . .
H86 H 0.3574 0.8692 0.5751 0.034 Uiso 1 1 calc R . .
C91 C 0.3169(3) 0.7857(2) 0.77189(19) 0.0218(9) Uani 1 1 d . . .
C92 C 0.2403(3) 0.7482(2) 0.7660(2) 0.0273(10) Uani 1 1 d . . .
H92 H 0.2477 0.7395 0.7245 0.033 Uiso 1 1 calc R . .
C93 C 0.1529(3) 0.7231(3) 0.8201(2) 0.0356(11) Uani 1 1 d . . .
H93 H 0.1009 0.6976 0.8152 0.043 Uiso 1 1 calc R . .
C94 C 0.1413(3) 0.7350(3) 0.8804(2) 0.0359(12) Uani 1 1 d . . .
H94 H 0.0817 0.7174 0.9174 0.043 Uiso 1 1 calc R . .
C95 C 0.2169(3) 0.7729(2) 0.8874(2) 0.0331(11) Uani 1 1 d . . .
H95 H 0.2087 0.7816 0.929 0.04 Uiso 1 1 calc R . .
C96 C 0.3043(3) 0.7979(2) 0.83368(19) 0.0218(9) Uani 1 1 d . . .
H96 H 0.3561 0.8235 0.8387 0.026 Uiso 1 1 calc R . .
C97 C 0.3920(3) 0.9251(2) 0.66070(19) 0.0231(9) Uani 1 1 d . . .
H97A H 0.3261 0.9315 0.6436 0.028 Uiso 1 1 calc R . .
H97B H 0.3742 0.9526 0.6943 0.028 Uiso 1 1 calc R . .
C98 C 0.4833(3) 0.9624(2) 0.60067(19) 0.0219(9) Uani 1 1 d . . .
H98A H 0.4705 1.0211 0.5885 0.026 Uiso 1 1 calc R . .
H98B H 0.4814 0.9505 0.5602 0.026 Uiso 1 1 calc R . .
C101 C 0.6939(3) 0.9136(2) 0.53827(19) 0.0259(4) Uani 1 1 d . . .
C102 C 0.6663(3) 0.8534(2) 0.52326(19) 0.0259(4) Uani 1 1 d . . .
H102 H 0.6158 0.8192 0.5565 0.031 Uiso 1 1 calc R . .
C103 C 0.7114(3) 0.8433(2) 0.46098(19) 0.0259(4) Uani 1 1 d . . .
H103 H 0.6892 0.8039 0.4509 0.031 Uiso 1 1 calc R . .
C104 C 0.7893(3) 0.8903(2) 0.4126(2) 0.0259(4) Uani 1 1 d . . .
H104 H 0.8216 0.8825 0.3702 0.031 Uiso 1 1 calc R . .
C105 C 0.8185(3) 0.9485(2) 0.42751(19) 0.0259(4) Uani 1 1 d . . .
H105 H 0.8721 0.9804 0.3951 0.031 Uiso 1 1 calc R . .
C106 C 0.7710(3) 0.9611(2) 0.48912(19) 0.0259(4) Uani 1 1 d . . .
H106 H 0.7911 1.0023 0.4979 0.031 Uiso 1 1 calc R . .
C111 C 0.6675(4) 1.0116(2) 0.6209(2) 0.0303(4) Uani 1 1 d . . .
C112 C 0.5952(4) 1.0733(2) 0.6376(2) 0.0303(4) Uani 1 1 d . . .
H112 H 0.5193 1.072 0.6466 0.036 Uiso 1 1 calc R . .
C113 C 0.6331(4) 1.1369(2) 0.6411(2) 0.0303(4) Uani 1 1 d . . .
H113 H 0.5829 1.1783 0.6528 0.036 Uiso 1 1 calc R . .
C114 C 0.7425(4) 1.1399(2) 0.6276(2) 0.0303(4) Uani 1 1 d . . .
H114 H 0.7679 1.1841 0.6287 0.036 Uiso 1 1 calc R . .
C115 C 0.8158(4) 1.0786(2) 0.6124(2) 0.0303(4) Uani 1 1 d . . .
H115 H 0.8915 1.0801 0.6041 0.036 Uiso 1 1 calc R . .
C116 C 0.7785(4) 1.0145(2) 0.6094(2) 0.0303(4) Uani 1 1 d . . .
H116 H 0.8292 0.9723 0.5994 0.036 Uiso 1 1 calc R . .
C121 C 0.8999(3) 0.8291(2) 0.67655(19) 0.0216(9) Uani 1 1 d . . .
C122 C 0.9881(3) 0.8494(2) 0.6875(2) 0.0298(10) Uani 1 1 d . . .
H122 H 0.9831 0.856 0.7297 0.036 Uiso 1 1 calc R . .
C123 C 1.0840(3) 0.8604(3) 0.6379(2) 0.0329(11) Uani 1 1 d . . .
H123 H 1.1441 0.874 0.6463 0.04 Uiso 1 1 calc R . .
C124 C 1.0918(3) 0.8514(2) 0.5761(2) 0.0303(10) Uani 1 1 d . . .
H124 H 1.1573 0.8589 0.5421 0.036 Uiso 1 1 calc R . .
C125 C 1.0051(3) 0.8319(2) 0.5642(2) 0.0270(10) Uani 1 1 d . . .
H125 H 1.0097 0.8272 0.5213 0.032 Uiso 1 1 calc R . .
C126 C 0.9103(3) 0.8188(2) 0.6148(2) 0.0238(9) Uani 1 1 d . . .
H126 H 0.8518 0.8025 0.6071 0.029 Uiso 1 1 calc R . .
C131 C 0.7847(3) 0.8568(2) 0.80065(19) 0.0232(9) Uani 1 1 d . . .
C132 C 0.8371(4) 0.8207(3) 0.8553(2) 0.0352(11) Uani 1 1 d . . .
H132 H 0.8723 0.7676 0.8638 0.042 Uiso 1 1 calc R . .
C133 C 0.8389(5) 0.8602(3) 0.8968(2) 0.0493(14) Uani 1 1 d . . .
H133 H 0.8759 0.8345 0.9334 0.059 Uiso 1 1 calc R . .
C134 C 0.7873(4) 0.9372(3) 0.8861(2) 0.0456(13) Uani 1 1 d . . .
H134 H 0.7879 0.9643 0.9154 0.055 Uiso 1 1 calc R . .
C135 C 0.7349(4) 0.9742(3) 0.8326(2) 0.0375(11) Uani 1 1 d . . .
H135 H 0.6993 1.0271 0.825 0.045 Uiso 1 1 calc R . .
C136 C 0.7335(3) 0.9353(2) 0.7896(2) 0.0272(10) Uani 1 1 d . . .
H136 H 0.6978 0.9617 0.7525 0.033 Uiso 1 1 calc R . .
C137 C 0.8188(3) 0.7006(2) 0.78829(19) 0.0201(8) Uani 1 1 d . . .
H13A H 0.8354 0.6714 0.756 0.024 Uiso 1 1 calc R . .
H13B H 0.8852 0.6947 0.8048 0.024 Uiso 1 1 calc R . .
C138 C 0.7283(3) 0.6662(2) 0.84852(19) 0.0210(9) Uani 1 1 d . . .
H13C H 0.7287 0.6823 0.887 0.025 Uiso 1 1 calc R . .
H13D H 0.7419 0.6072 0.864 0.025 Uiso 1 1 calc R . .
C141 C 0.5177(3) 0.6956(2) 0.91354(18) 0.0192(8) Uani 1 1 d . . .
C142 C 0.5007(3) 0.6216(2) 0.96549(19) 0.0262(9) Uani 1 1 d . . .
H142 H 0.5201 0.5744 0.9543 0.031 Uiso 1 1 calc R . .
C143 C 0.4561(3) 0.6160(3) 1.0330(2) 0.0307(10) Uani 1 1 d . . .
H143 H 0.4472 0.5652 1.0679 0.037 Uiso 1 1 calc R . .
C144 C 0.4250(4) 0.6836(3) 1.0493(2) 0.0407(12) Uani 1 1 d . . .
H144 H 0.3909 0.6799 1.0952 0.049 Uiso 1 1 calc R . .
C145 C 0.4429(4) 0.7575(3) 0.9992(2) 0.0446(13) Uani 1 1 d . . .
H145 H 0.4228 0.8043 1.0109 0.054 Uiso 1 1 calc R . .
C146 C 0.4905(4) 0.7631(2) 0.9315(2) 0.0322(11) Uani 1 1 d . . .
H146 H 0.5045 0.8136 0.8975 0.039 Uiso 1 1 calc R . .
C151 C 0.5566(3) 0.6118(2) 0.82082(18) 0.0177(8) Uani 1 1 d . . .
C152 C 0.4479(3) 0.6008(2) 0.83588(19) 0.0202(8) Uani 1 1 d . . .
H152 H 0.3929 0.635 0.8547 0.024 Uiso 1 1 calc R . .
C153 C 0.4205(3) 0.5399(2) 0.8232(2) 0.0288(10) Uani 1 1 d . . .
H153 H 0.3464 0.5329 0.8329 0.035 Uiso 1 1 calc R . .
C154 C 0.5003(4) 0.4889(2) 0.7966(2) 0.0301(10) Uani 1 1 d . . .
H154 H 0.4806 0.4478 0.7875 0.036 Uiso 1 1 calc R . .
C155 C 0.6082(3) 0.4981(2) 0.7835(2) 0.0269(10) Uani 1 1 d . . .
H155 H 0.6632 0.463 0.7659 0.032 Uiso 1 1 calc R . .
C156 C 0.6356(3) 0.5589(2) 0.79631(18) 0.0228(9) Uani 1 1 d . . .
H156 H 0.7099 0.5645 0.7881 0.027 Uiso 1 1 calc R . .
C161 C 0.5250(3) 0.8964(2) 0.77086(18) 0.0194(8) Uani 1 1 d . . .
C162 C 0.4756(3) 0.9434(2) 0.7975(2) 0.0264(10) Uani 1 1 d . . .
C163 C 0.4188(4) 0.9958(3) 0.8353(2) 0.0349(11) Uani 1 1 d . . .
C164 C 0.3347(4) 0.9706(3) 0.8943(2) 0.0417(12) Uani 1 1 d . . .
H164 H 0.316 0.9181 0.9099 0.05 Uiso 1 1 calc R . .
C165 C 0.2799(5) 1.0212(3) 0.9293(3) 0.0592(16) Uani 1 1 d . . .
H165 H 0.2228 1.0038 0.9682 0.071 Uiso 1 1 calc R . .
C166 C 0.3080(5) 1.0980(3) 0.9079(3) 0.071(2) Uani 1 1 d . . .
H166 H 0.2728 1.1322 0.9332 0.085 Uiso 1 1 calc R . .
C167 C 0.3862(5) 1.1229(3) 0.8505(3) 0.0621(18) Uani 1 1 d . . .
H167 H 0.4046 1.1755 0.8348 0.075 Uiso 1 1 calc R . .
C168 C 0.4396(4) 1.0728(3) 0.8144(2) 0.0494(14) Uani 1 1 d . . .
H168 H 0.4926 1.0925 0.7736 0.059 Uiso 1 1 calc R . .
C201 C 0.9772(5) 0.1504(5) 0.9264(3) 0.094(3) Uani 1 1 d . . .
H20A H 1.035 0.1853 0.9001 0.113 Uiso 1 1 calc R . .
H20B H 0.9875 0.1087 0.9061 0.113 Uiso 1 1 calc R . .
Cl1 Cl 0.99019(15) 0.10453(13) 1.01259(10) 0.0960(6) Uani 1 1 d . . .
Cl2 Cl 0.8548(2) 0.2055(2) 0.91895(11) 0.1583(13) Uani 1 1 d . . .

loop_
_atom_site_aniso_label
_atom_site_aniso_U_11
_atom_site_aniso_U_22
_atom_site_aniso_U_33
_atom_site_aniso_U_23
_atom_site_aniso_U_13
_atom_site_aniso_U_12
Dy1 0.01763(10) 0.01943(10) 0.02001(10) -0.00845(7) -0.00608(7) 0.00088(7)
Ru2 0.01587(15) 0.01127(14) 0.01207(15) -0.00236(12) -0.00251(12) -0.00008(11)
P3 0.0161(5) 0.0167(5) 0.0156(5) -0.0035(4) -0.0031(4) 0.0007(4)
P4 0.0211(5) 0.0131(5) 0.0141(5) -0.0018(4) -0.0025(4) -0.0010(4)
P5 0.0180(5) 0.0181(5) 0.0162(5) -0.0038(4) -0.0034(4) -0.0033(4)
P6 0.0175(5) 0.0136(5) 0.0134(5) -0.0021(4) -0.0021(4) -0.0010(4)
S1A 0.0355(7) 0.0402(7) 0.0273(6) -0.0152(5) -0.0092(5) 0.0012(5)
C2A 0.040(2) 0.044(2) 0.0276(17) -0.0157(16) -0.0052(15) 0.0008(15)
C3A 0.040(2) 0.044(2) 0.0276(17) -0.0157(16) -0.0052(15) 0.0008(15)
C4A 0.0355(7) 0.0402(7) 0.0273(6) -0.0152(5) -0.0092(5) 0.0012(5)
C5A 0.024(2) 0.021(2) 0.026(2) -0.0106(17) -0.0095(17) 0.0032(16)
S1B 0.0355(7) 0.0402(7) 0.0273(6) -0.0152(5) -0.0092(5) 0.0012(5)
C2B 0.040(2) 0.044(2) 0.0276(17) -0.0157(16) -0.0052(15) 0.0008(15)
C3B 0.040(2) 0.044(2) 0.0276(17) -0.0157(16) -0.0052(15) 0.0008(15)
C4B 0.0355(7) 0.0402(7) 0.0273(6) -0.0152(5) -0.0092(5) 0.0012(5)
C5B 0.024(2) 0.021(2) 0.026(2) -0.0106(17) -0.0095(17) 0.0032(16)
C6 0.022(2) 0.020(2) 0.023(2) -0.0081(17) -0.0121(17) 0.0072(16)
O7 0.0217(14) 0.0235(14) 0.0219(14) -0.0102(12) -0.0061(11) -0.0012(11)
C8 0.026(2) 0.026(2) 0.026(2) -0.0103(18) -0.0073(18) -0.0046(17)
C9 0.020(2) 0.019(2) 0.034(2) -0.0084(18) -0.0085(18) -0.0005(16)
O10 0.0229(15) 0.0281(15) 0.0210(14) -0.0103(12) -0.0026(12) -0.0064(12)
C11 0.043(3) 0.035(3) 0.033(3) -0.009(2) -0.012(2) -0.012(2)
F12A 0.047(2) 0.044(2) 0.042(2) -0.009(2) -0.0076(18) -0.0240(18)
F13A 0.047(2) 0.044(2) 0.042(2) -0.009(2) -0.0076(18) -0.0240(18)
F14A 0.047(2) 0.044(2) 0.042(2) -0.009(2) -0.0076(18) -0.0240(18)
F12B 0.047(2) 0.044(2) 0.042(2) -0.009(2) -0.0076(18) -0.0240(18)
F13B 0.047(2) 0.044(2) 0.042(2) -0.009(2) -0.0076(18) -0.0240(18)
F14B 0.047(2) 0.044(2) 0.042(2) -0.009(2) -0.0076(18) -0.0240(18)
F12C 0.047(2) 0.044(2) 0.042(2) -0.009(2) -0.0076(18) -0.0240(18)
F13C 0.047(2) 0.044(2) 0.042(2) -0.009(2) -0.0076(18) -0.0240(18)
F14C 0.047(2) 0.044(2) 0.042(2) -0.009(2) -0.0076(18) -0.0240(18)
S21A 0.0230(10) 0.0388(10) 0.0298(9) -0.0127(7) -0.0101(8) -0.0037(8)
C22A 0.0559(17) 0.0350(14) 0.0315(14) -0.0066(12) -0.0213(13) -0.0088(13)
C23A 0.0559(17) 0.0350(14) 0.0315(14) -0.0066(12) -0.0213(13) -0.0088(13)
C24A 0.0559(17) 0.0350(14) 0.0315(14) -0.0066(12) -0.0213(13) -0.0088(13)
C25A 0.0559(17) 0.0350(14) 0.0315(14) -0.0066(12) -0.0213(13) -0.0088(13)
S21B 0.0230(10) 0.0388(10) 0.0298(9) -0.0127(7) -0.0101(8) -0.0037(8)
C22B 0.0559(17) 0.0350(14) 0.0315(14) -0.0066(12) -0.0213(13) -0.0088(13)
C23B 0.0559(17) 0.0350(14) 0.0315(14) -0.0066(12) -0.0213(13) -0.0088(13)
C24B 0.0559(17) 0.0350(14) 0.0315(14) -0.0066(12) -0.0213(13) -0.0088(13)
C25B 0.0559(17) 0.0350(14) 0.0315(14) -0.0066(12) -0.0213(13) -0.0088(13)
C26 0.029(2) 0.017(2) 0.027(2) -0.0099(17) -0.0126(18) 0.0023(16)
O27 0.0215(15) 0.0287(15) 0.0255(15) -0.0104(12) -0.0104(12) 0.0033(12)
C28 0.021(2) 0.037(2) 0.033(2) -0.013(2) -0.0146(18) -0.0007(18)
C29 0.020(2) 0.031(2) 0.031(2) -0.0161(19) -0.0062(18) 0.0020(18)
O30 0.0193(15) 0.0360(16) 0.0284(16) -0.0167(13) -0.0084(12) 0.0037(12)
C31A 0.029(3) 0.097(5) 0.049(3) -0.040(3) -0.016(2) 0.003(3)
F32A 0.0317(10) 0.111(2) 0.0433(14) -0.0408(14) -0.0049(9) 0.0006(12)
F33A 0.0317(10) 0.111(2) 0.0433(14) -0.0408(14) -0.0049(9) 0.0006(12)
F34A 0.0317(10) 0.111(2) 0.0433(14) -0.0408(14) -0.0049(9) 0.0006(12)
C31B 0.029(3) 0.097(5) 0.049(3) -0.040(3) -0.016(2) 0.003(3)
F32B 0.0317(10) 0.111(2) 0.0433(14) -0.0408(14) -0.0049(9) 0.0006(12)
F33B 0.0317(10) 0.111(2) 0.0433(14) -0.0408(14) -0.0049(9) 0.0006(12)
F34B 0.0317(10) 0.111(2) 0.0433(14) -0.0408(14) -0.0049(9) 0.0006(12)
S41 0.0398(7) 0.0331(6) 0.0398(7) -0.0141(5) -0.0119(5) 0.0067(5)
C42 0.046(3) 0.023(2) 0.037(3) -0.010(2) -0.007(2) 0.010(2)
C43 0.051(3) 0.023(2) 0.043(3) -0.007(2) -0.001(2) -0.008(2)
C44 0.031(2) 0.015(2) 0.030(2) -0.0048(17) 0.0076(19) -0.0005(17)
C45 0.022(2) 0.025(2) 0.021(2) -0.0067(17) -0.0014(17) -0.0022(17)
C46 0.030(2) 0.024(2) 0.021(2) -0.0114(17) -0.0019(17) -0.0037(18)
O47 0.0235(15) 0.0189(14) 0.0340(16) -0.0072(12) -0.0100(12) -0.0008(12)
C48 0.026(2) 0.028(2) 0.031(2) -0.0117(19) -0.0041(18) -0.0083(18)
C49 0.024(2) 0.032(2) 0.019(2) -0.0127(17) -0.0026(17) -0.0069(18)
O50 0.0208(14) 0.0227(15) 0.0302(16) -0.0120(12) -0.0061(12) -0.0007(11)
C51 0.024(2) 0.045(3) 0.049(3) -0.027(2) -0.006(2) -0.003(2)
F53 0.0290(16) 0.075(2) 0.145(3) -0.084(2) -0.0108(18) -0.0064(15)
F54A 0.043(4) 0.071(8) 0.070(6) -0.018(4) -0.036(4) 0.000(5)
F54B 0.043(4) 0.071(8) 0.070(6) -0.018(4) -0.036(4) 0.000(5)
F55 0.0269(15) 0.096(2) 0.106(3) -0.083(2) 0.0035(16) -0.0068(15)
N61 0.0175(16) 0.0206(17) 0.0220(17) -0.0107(14) -0.0046(13) 0.0018(13)
C62 0.022(2) 0.024(2) 0.024(2) -0.0100(17) -0.0057(17) 0.0014(17)
C63 0.030(2) 0.026(2) 0.031(2) -0.0165(19) -0.0071(19) 0.0022(18)
C64 0.036(3) 0.037(2) 0.027(2) -0.021(2) -0.0102(19) -0.001(2)
C65 0.031(2) 0.027(2) 0.026(2) -0.0138(18) -0.0120(18) 0.0055(18)
C66 0.0185(19) 0.021(2) 0.020(2) -0.0105(16) -0.0021(16) -0.0018(16)
C67 0.0177(19) 0.022(2) 0.0151(19) -0.0086(16) -0.0023(15) -0.0010(15)
C68 0.028(2) 0.028(2) 0.019(2) -0.0119(17) -0.0073(17) 0.0016(18)
C69 0.027(2) 0.021(2) 0.019(2) -0.0055(17) -0.0077(17) 0.0033(17)
C70 0.023(2) 0.0147(18) 0.0168(19) -0.0056(15) 0.0005(16) -0.0022(15)
C71 0.0183(19) 0.023(2) 0.0146(18) -0.0081(16) -0.0047(15) -0.0030(16)
N72 0.0187(16) 0.0174(16) 0.0159(16) -0.0083(13) -0.0024(13) -0.0004(13)
C73 0.021(2) 0.019(2) 0.0155(19) -0.0013(16) -0.0013(16) -0.0042(16)
C74 0.0163(18) 0.0162(18) 0.0088(17) -0.0002(14) -0.0021(14) -0.0034(15)
C81 0.0161(19) 0.025(2) 0.019(2) -0.0077(16) -0.0035(16) -0.0020(16)
C82 0.020(2) 0.026(2) 0.021(2) -0.0090(17) -0.0012(16) -0.0061(16)
C83 0.025(2) 0.033(2) 0.034(2) -0.017(2) 0.0015(19) -0.0084(18)
C84 0.029(2) 0.054(3) 0.028(2) -0.026(2) -0.0018(19) -0.010(2)
C85 0.027(2) 0.059(3) 0.018(2) -0.011(2) -0.0061(18) -0.010(2)
C86 0.025(2) 0.034(2) 0.024(2) -0.0068(19) -0.0075(18) -0.0014(18)
C91 0.0178(19) 0.019(2) 0.022(2) -0.0028(16) -0.0040(16) 0.0019(16)
C92 0.026(2) 0.029(2) 0.026(2) -0.0069(18) -0.0058(18) -0.0055(18)
C93 0.024(2) 0.043(3) 0.034(3) -0.007(2) -0.003(2) -0.011(2)
C94 0.024(2) 0.033(2) 0.034(3) -0.001(2) 0.0040(19) -0.0048(19)
C95 0.033(2) 0.032(2) 0.022(2) -0.0068(19) 0.0029(19) 0.003(2)
C96 0.022(2) 0.018(2) 0.020(2) -0.0045(16) -0.0038(16) 0.0024(16)
C97 0.021(2) 0.023(2) 0.020(2) -0.0032(17) -0.0060(16) 0.0023(16)
C98 0.027(2) 0.0147(19) 0.020(2) -0.0025(16) -0.0083(17) 0.0030(16)
C101 0.0277(9) 0.0250(9) 0.0176(8) -0.0038(7) -0.0044(7) 0.0035(7)
C102 0.0277(9) 0.0250(9) 0.0176(8) -0.0038(7) -0.0044(7) 0.0035(7)
C103 0.0277(9) 0.0250(9) 0.0176(8) -0.0038(7) -0.0044(7) 0.0035(7)
C104 0.0277(9) 0.0250(9) 0.0176(8) -0.0038(7) -0.0044(7) 0.0035(7)
C105 0.0277(9) 0.0250(9) 0.0176(8) -0.0038(7) -0.0044(7) 0.0035(7)
C106 0.0277(9) 0.0250(9) 0.0176(8) -0.0038(7) -0.0044(7) 0.0035(7)
C111 0.0465(11) 0.0214(9) 0.0200(9) -0.0040(7) -0.0039(8) -0.0091(8)
C112 0.0465(11) 0.0214(9) 0.0200(9) -0.0040(7) -0.0039(8) -0.0091(8)
C113 0.0465(11) 0.0214(9) 0.0200(9) -0.0040(7) -0.0039(8) -0.0091(8)
C114 0.0465(11) 0.0214(9) 0.0200(9) -0.0040(7) -0.0039(8) -0.0091(8)
C115 0.0465(11) 0.0214(9) 0.0200(9) -0.0040(7) -0.0039(8) -0.0091(8)
C116 0.0465(11) 0.0214(9) 0.0200(9) -0.0040(7) -0.0039(8) -0.0091(8)
C121 0.019(2) 0.019(2) 0.021(2) -0.0009(16) -0.0036(16) -0.0027(16)
C122 0.030(2) 0.036(2) 0.023(2) -0.0070(19) -0.0053(18) -0.0107(19)
C123 0.024(2) 0.037(3) 0.036(3) -0.005(2) -0.0065(19) -0.0160(19)
C124 0.022(2) 0.029(2) 0.028(2) -0.0013(19) 0.0018(18) -0.0074(18)
C125 0.025(2) 0.027(2) 0.025(2) -0.0086(18) 0.0000(18) -0.0047(18)
C126 0.020(2) 0.022(2) 0.027(2) -0.0068(17) -0.0008(17) -0.0077(16)
C131 0.023(2) 0.027(2) 0.020(2) -0.0050(17) -0.0026(16) -0.0097(17)
C132 0.048(3) 0.034(3) 0.029(2) -0.009(2) -0.017(2) -0.008(2)
C133 0.082(4) 0.044(3) 0.034(3) -0.010(2) -0.032(3) -0.015(3)
C134 0.069(4) 0.048(3) 0.034(3) -0.023(2) -0.010(3) -0.020(3)
C135 0.042(3) 0.037(3) 0.038(3) -0.018(2) -0.006(2) -0.010(2)
C136 0.029(2) 0.033(2) 0.022(2) -0.0120(18) -0.0013(18) -0.0083(19)
C137 0.0187(19) 0.0166(19) 0.022(2) -0.0022(16) -0.0086(16) 0.0013(15)
C138 0.021(2) 0.019(2) 0.020(2) -0.0029(16) -0.0071(16) -0.0019(16)
C141 0.0194(19) 0.022(2) 0.0122(18) -0.0006(15) -0.0055(15) -0.0014(16)
C142 0.031(2) 0.024(2) 0.019(2) -0.0036(17) -0.0034(17) -0.0063(18)
C143 0.035(2) 0.036(3) 0.017(2) -0.0027(19) -0.0046(18) -0.010(2)
C144 0.038(3) 0.059(3) 0.016(2) -0.012(2) 0.0006(19) 0.000(2)
C145 0.065(4) 0.038(3) 0.025(2) -0.015(2) -0.012(2) 0.014(2)
C146 0.044(3) 0.024(2) 0.020(2) -0.0032(18) -0.0061(19) 0.0042(19)
C151 0.025(2) 0.0138(18) 0.0098(17) 0.0005(14) -0.0018(15) -0.0048(15)
C152 0.023(2) 0.0171(19) 0.018(2) -0.0018(16) -0.0076(16) -0.0005(16)
C153 0.031(2) 0.025(2) 0.028(2) -0.0020(18) -0.0076(19) -0.0108(18)
C154 0.047(3) 0.021(2) 0.022(2) -0.0040(18) -0.007(2) -0.010(2)
C155 0.037(3) 0.015(2) 0.024(2) -0.0060(17) -0.0002(18) -0.0033(18)
C156 0.025(2) 0.019(2) 0.0144(19) 0.0026(16) -0.0017(16) -0.0032(16)
C161 0.025(2) 0.0161(19) 0.0129(19) -0.0003(15) -0.0047(16) -0.0032(16)
C162 0.030(2) 0.021(2) 0.021(2) -0.0019(17) -0.0035(18) -0.0023(18)
C163 0.044(3) 0.029(2) 0.025(2) -0.0101(19) -0.003(2) 0.004(2)
C164 0.046(3) 0.035(3) 0.036(3) -0.012(2) -0.004(2) 0.003(2)
C165 0.069(4) 0.063(4) 0.041(3) -0.032(3) 0.010(3) -0.001(3)
C166 0.106(5) 0.041(3) 0.058(4) -0.033(3) 0.004(4) 0.005(3)
C167 0.086(5) 0.031(3) 0.059(4) -0.025(3) 0.010(3) 0.000(3)
C168 0.071(4) 0.031(3) 0.034(3) -0.011(2) 0.003(3) -0.002(2)
C201 0.060(4) 0.172(8) 0.076(5) -0.081(5) 0.004(4) -0.019(5)
Cl1 0.0732(12) 0.1490(18) 0.0920(14) -0.0803(14) -0.0303(10) 0.0217(11)
Cl2 0.0981(17) 0.278(4) 0.0691(14) -0.0567(18) -0.0280(12) 0.040(2)

loop_
_atom_type_symbol
_atom_type_description
_atom_type_scat_dispersion_real
_atom_type_scat_dispersion_imag
_atom_type_scat_source
C C 0.0033 0.0016 'International Tables Vol C Tables 4.2.6.8 and 6.1.1.4'
H H 0 0 'International Tables Vol C Tables 4.2.6.8 and 6.1.1.4'
P P 0.1023 0.0942 'International Tables Vol C Tables 4.2.6.8 and 6.1.1.4'
S S 0.1246 0.1234 'International Tables Vol C Tables 4.2.6.8 and 6.1.1.4'
Ru Ru -1.2594 0.8363 'International Tables Vol C Tables 4.2.6.8 and 6.1.1.4'
Dy Dy -0.1892 4.4098 'International Tables Vol C Tables 4.2.6.8 and 6.1.1.4'
Cl Cl 0.1484 0.1585 'International Tables Vol C Tables 4.2.6.8 and 6.1.1.4'
O O 0.0106 0.006 'International Tables Vol C Tables 4.2.6.8 and 6.1.1.4'
N N 0.0061 0.0033 'International Tables Vol C Tables 4.2.6.8 and 6.1.1.4'
F F 0.0171 0.0103 'International Tables Vol C Tables 4.2.6.8 and 6.1.1.4'

loop_
_geom_angle_atom_site_label_1
_geom_angle_atom_site_label_2
_geom_angle_atom_site_label_3
_geom_angle
O47 Dy1 O27 74.93(10)
O47 Dy1 O50 72.21(9)
O27 Dy1 O50 118.08(9)
O47 Dy1 O7 119.97(9)
O27 Dy1 O7 71.89(9)
O50 Dy1 O7 81.43(9)
O47 Dy1 O30 77.06(9)
O27 Dy1 O30 74.08(9)
O50 Dy1 O30 141.51(10)
O7 Dy1 O30 135.09(10)
O47 Dy1 O10 145.98(9)
O27 Dy1 O10 81.55(9)
O50 Dy1 O10 141.59(9)
O7 Dy1 O10 73.74(9)
O30 Dy1 O10 73.03(9)
O47 Dy1 N61 81.82(10)
O27 Dy1 N61 144.99(9)
O50 Dy1 N61 77.72(10)
O7 Dy1 N61 143.12(9)
O30 Dy1 N61 75.45(10)
O10 Dy1 N61 105.55(9)
O47 Dy1 N72 136.22(10)
O27 Dy1 N72 147.60(10)
O50 Dy1 N72 74.67(9)
O7 Dy1 N72 81.69(9)
O30 Dy1 N72 115.80(9)
O10 Dy1 N72 73.14(10)
N61 Dy1 N72 63.65(10)
C74 Ru2 C161 178.20(14)
C74 Ru2 P5 85.28(11)
C161 Ru2 P5 96.29(11)
C74 Ru2 P3 93.93(11)
C161 Ru2 P3 84.49(11)
P5 Ru2 P3 179.21(4)
C74 Ru2 P4 93.95(9)
C161 Ru2 P4 85.00(10)
P5 Ru2 P4 97.55(4)
P3 Ru2 P4 82.40(3)
C74 Ru2 P6 85.30(9)
C161 Ru2 P6 95.75(10)
P5 Ru2 P6 82.21(3)
P3 Ru2 P6 97.83(3)
P4 Ru2 P6 179.23(4)
C81 P3 C97 103.69(18)
C81 P3 C91 101.64(18)
C97 P3 C91 102.73(17)
C81 P3 Ru2 118.65(12)
C97 P3 Ru2 105.14(14)
C91 P3 Ru2 122.52(14)
C111 P4 C101 104.48(19)
C111 P4 C98 104.75(19)
C101 P4 C98 98.25(18)
C111 P4 Ru2 116.76(14)
C101 P4 Ru2 120.95(13)
C98 P4 Ru2 109.08(12)
C131 P5 C121 102.73(18)
C131 P5 C137 104.67(19)
C121 P5 C137 98.10(17)
C131 P5 Ru2 117.90(13)
C121 P5 Ru2 124.35(14)
C137 P5 Ru2 105.83(13)
C141 P6 C151 101.97(17)
C141 P6 C138 95.72(17)
C151 P6 C138 104.38(17)
C141 P6 Ru2 127.73(12)
C151 P6 Ru2 114.73(12)
C138 P6 Ru2 108.81(12)
C2A S1A C5A 92.3(2)
C3A C2A S1A 113.8(4)
C3A C2A H2A 123.1
S1A C2A H2A 123.1
C2A C3A C4A 116.5(4)
C2A C3A H3A 121.8
C4A C3A H3A 121.8
C5A C4A C3A 103.1(3)
C5A C4A H4A 128.5
C3A C4A H4A 128.5
C6 C5A C4A 122.2(3)
C6 C5A S1A 123.4(3)
C4A C5A S1A 114.4(3)
O7 C6 C8 124.2(4)
O7 C6 C5A 116.2(3)
C8 C6 C5A 119.6(4)
C6 O7 Dy1 129.8(2)
C9 C8 C6 123.1(4)
C9 C8 H8 118.5
C6 C8 H8 118.5
O10 C9 C8 128.4(4)
O10 C9 C11 113.8(4)
C8 C9 C11 117.7(4)
C9 O10 Dy1 128.3(2)
F12A C11 F14C 130.6(7)
F12A C11 F14B 131.3(7)
F12A C11 F14A 109.9(8)
F14C C11 F14A 72.5(7)
F14C C11 F13C 106.9(6)
F14B C11 F13C 127.4(7)
F14A C11 F13C 128.4(7)
F12A C11 F13B 62.4(8)
F14C C11 F13B 78.2(7)
F14B C11 F13B 107.3(8)
F14A C11 F13B 129.4(7)
F12A C11 F12C 78.7(7)
F14C C11 F12C 106.6(5)
F14B C11 F12C 72.5(7)
F13C C11 F12C 106.5(6)
F13B C11 F12C 127.5(7)
F12A C11 F13A 107.3(7)
F14B C11 F13A 70.3(8)
F14A C11 F13A 105.5(8)
F13C C11 F13A 77.1(6)
F13B C11 F13A 46.0(7)
F12C C11 F13A 134.1(6)
F12A C11 F12B 45.4(7)
F14C C11 F12B 134.3(6)
F14B C11 F12B 105.6(8)
F14A C11 F12B 71.1(8)
F13C C11 F12B 76.3(7)
F13B C11 F12B 105.0(8)
F13A C11 F12B 141.2(7)
F12A C11 C9 112.2(6)
F14C C11 C9 111.1(5)
F14B C11 C9 114.4(6)
F14A C11 C9 113.1(5)
F13C C11 C9 114.4(5)
F13B C11 C9 115.6(6)
F12C C11 C9 110.9(4)
F13A C11 C9 108.4(5)
F12B C11 C9 108.1(5)
C22A S21A C25A 94.9(3)
C23A C22A S21A 115.0(4)
C23A C22A H22A 122.5
S21A C22A H22A 122.5
C22A C23A C24A 111.0(7)
C22A C23A H23A 124.5
C24A C23A H23A 124.5
C23A C24A C25A 112.7(9)
C23A C24A H24A 123.7
C25A C24A H24A 123.7
C24A C25A C26 127.0(6)
C24A C25A S21A 106.0(6)
C26 C25A S21A 126.5(4)
O27 C26 C28 123.8(4)
O27 C26 C25A 116.1(4)
C28 C26 C25A 120.0(4)
C26 O27 Dy1 134.6(2)
C29 C28 C26 122.4(4)
C29 C28 H28 118.8
C26 C28 H28 118.8
O30 C29 C28 130.1(4)
O30 C29 C31A 112.9(4)
C28 C29 C31A 117.0(4)
C29 O30 Dy1 130.4(3)
F32A C31A F34A 114.5(5)
F32A C31A F33A 100.1(6)
F34A C31A F33A 100.0(5)
F32A C31A C29 117.2(5)
F34A C31A C29 116.1(4)
F33A C31A C29 105.3(4)
C42 S41 C45 91.0(2)
C43 C42 S41 114.3(4)
C43 C42 H42 122.9
S41 C42 H42 122.9
C42 C43 C44 114.4(4)
C42 C43 H43 122.8
C44 C43 H43 122.8
C45 C44 C43 107.7(4)
C45 C44 H44 126.1
C43 C44 H44 126.1
C44 C45 C46 130.4(4)
C44 C45 S41 112.5(3)
C46 C45 S41 117.1(3)
O47 C46 C48 123.2(4)
O47 C46 C45 116.7(4)
C48 C46 C45 120.1(4)
C46 O47 Dy1 137.7(3)
C49 C48 C46 121.5(4)
C49 C48 H48 119.3
C46 C48 H48 119.3
O50 C49 C48 128.8(4)
O50 C49 C51 112.4(4)
C48 C49 C51 118.8(4)
C49 O50 Dy1 132.2(2)
F55 C51 F54B 118.7(6)
F55 C51 F53 105.5(4)
F54B C51 F53 95.2(7)
F55 C51 F54A 94.0(6)
F53 C51 F54A 116.9(7)
F55 C51 C49 112.2(4)
F54B C51 C49 110.0(8)
F53 C51 C49 114.1(4)
F54A C51 C49 112.1(8)
F54B F54A C51 72(3)
F54A F54B C51 80(3)
C62 N61 C66 118.0(3)
C62 N61 Dy1 119.8(2)
C66 N61 Dy1 121.6(2)
N61 C62 C63 123.1(4)
N61 C62 H62 118.5
C63 C62 H62 118.5
C64 C63 C62 118.4(4)
C64 C63 H63 120.8
C62 C63 H63 120.8
C63 C64 C65 119.8(4)
C63 C64 H64 120.1
C65 C64 H64 120.1
C64 C65 C66 119.1(4)
C64 C65 H65 120.5
C66 C65 H65 120.5
N61 C66 C65 121.6(3)
N61 C66 C67 115.7(3)
C65 C66 C67 122.7(3)
N72 C67 C68 120.6(3)
N72 C67 C66 116.1(3)
C68 C67 C66 123.2(3)
C69 C68 C67 120.5(4)
C69 C68 H68 119.8
C67 C68 H68 119.8
C68 C69 C70 119.8(4)
C68 C69 H69 120.1
C70 C69 H69 120.1
C69 C70 C71 115.5(3)
C69 C70 C73 124.3(3)
C71 C70 C73 120.2(4)
N72 C71 C70 124.9(3)
N72 C71 H71 117.6
C70 C71 H71 117.6
C71 N72 C67 118.7(3)
C71 N72 Dy1 119.6(2)
C67 N72 Dy1 121.3(2)
C74 C73 C70 175.2(4)
C73 C74 Ru2 177.8(3)
C86 C81 C82 117.9(4)
C86 C81 P3 123.9(3)
C82 C81 P3 118.2(3)
C83 C82 C81 120.3(4)
C83 C82 H82 119.8
C81 C82 H82 119.8
C84 C83 C82 121.1(4)
C84 C83 H83 119.4
C82 C83 H83 119.4
C83 C84 C85 118.9(4)
C83 C84 H84 120.6
C85 C84 H84 120.6
C84 C85 C86 120.7(4)
C84 C85 H85 119.7
C86 C85 H85 119.7
C81 C86 C85 121.1(4)
C81 C86 H86 119.5
C85 C86 H86 119.5
C92 C91 C96 118.6(3)
C92 C91 P3 122.6(3)
C96 C91 P3 118.8(3)
C91 C92 C93 120.8(4)
C91 C92 H92 119.6
C93 C92 H92 119.6
C94 C93 C92 120.3(4)
C94 C93 H93 119.8
C92 C93 H93 119.8
C93 C94 C95 119.8(4)
C93 C94 H94 120.1
C95 C94 H94 120.1
C96 C95 C94 120.1(4)
C96 C95 H95 120
C94 C95 H95 120
C95 C96 C91 120.4(4)
C95 C96 H96 119.8
C91 C96 H96 119.8
C98 C97 P3 109.6(2)
C98 C97 H97A 109.8
P3 C97 H97A 109.8
C98 C97 H97B 109.8
P3 C97 H97B 109.8
H97A C97 H97B 108.2
C97 C98 P4 112.6(3)
C97 C98 H98A 109.1
P4 C98 H98A 109.1
C97 C98 H98B 109.1
P4 C98 H98B 109.1
H98A C98 H98B 107.8
C106 C101 C102 117.9(4)
C106 C101 P4 126.0(3)
C102 C101 P4 116.0(3)
C103 C102 C101 120.9(4)
C103 C102 H102 119.6
C101 C102 H102 119.6
C102 C103 C104 120.7(4)
C102 C103 H103 119.7
C104 C103 H103 119.7
C105 C104 C103 118.8(4)
C105 C104 H104 120.6
C103 C104 H104 120.6
C104 C105 C106 121.1(4)
C104 C105 H105 119.4
C106 C105 H105 119.4
C105 C106 C101 120.5(4)
C105 C106 H106 119.7
C101 C106 H106 119.7
C112 C111 C116 118.1(4)
C112 C111 P4 121.5(3)
C116 C111 P4 120.2(3)
C111 C112 C113 120.7(4)
C111 C112 H112 119.6
C113 C112 H112 119.6
C114 C113 C112 120.3(4)
C114 C113 H113 119.8
C112 C113 H113 119.8
C113 C114 C115 120.0(4)
C113 C114 H114 120
C115 C114 H114 120
C114 C115 C116 120.0(4)
C114 C115 H115 120
C116 C115 H115 120
C115 C116 C111 120.8(4)
C115 C116 H116 119.6
C111 C116 H116 119.6
C122 C121 C126 118.2(3)
C122 C121 P5 121.5(3)
C126 C121 P5 120.1(3)
C121 C122 C123 121.0(4)
C121 C122 H122 119.5
C123 C122 H122 119.5
C124 C123 C122 119.8(4)
C124 C123 H123 120.1
C122 C123 H123 120.1
C125 C124 C123 120.0(4)
C125 C124 H124 120
C123 C124 H124 120
C124 C125 C126 119.9(4)
C124 C125 H125 120
C126 C125 H125 120
C121 C126 C125 121.0(4)
C121 C126 H126 119.5
C125 C126 H126 119.5
C132 C131 C136 117.8(4)
C132 C131 P5 123.9(3)
C136 C131 P5 118.2(3)
C133 C132 C131 121.4(4)
C133 C132 H132 119.3
C131 C132 H132 119.3
C132 C133 C134 120.4(5)
C132 C133 H133 119.8
C134 C133 H133 119.8
C135 C134 C133 119.4(5)
C135 C134 H134 120.3
C133 C134 H134 120.3
C134 C135 C136 120.8(4)
C134 C135 H135 119.6
C136 C135 H135 119.6
C135 C136 C131 120.2(4)
C135 C136 H136 119.9
C131 C136 H136 119.9
C138 C137 P5 109.3(2)
C138 C137 H13A 109.8
P5 C137 H13A 109.8
C138 C137 H13B 109.8
P5 C137 H13B 109.8
H13A C137 H13B 108.3
C137 C138 P6 112.5(3)
C137 C138 H13C 109.1
P6 C138 H13C 109.1
C137 C138 H13D 109.1
P6 C138 H13D 109.1
H13C C138 H13D 107.8
C146 C141 C142 118.2(4)
C146 C141 P6 121.3(3)
C142 C141 P6 119.8(3)
C143 C142 C141 121.0(4)
C143 C142 H142 119.5
C141 C142 H142 119.5
C144 C143 C142 120.0(4)
C144 C143 H143 120
C142 C143 H143 120
C143 C144 C145 120.3(4)
C143 C144 H144 119.9
C145 C144 H144 119.9
C144 C145 C146 119.8(4)
C144 C145 H145 120.1
C146 C145 H145 120.1
C141 C146 C145 120.6(4)
C141 C146 H146 119.7
C145 C146 H146 119.7
C156 C151 C152 119.1(4)
C156 C151 P6 120.8(3)
C152 C151 P6 120.0(3)
C153 C152 C151 119.6(4)
C153 C152 H152 120.2
C151 C152 H152 120.2
C152 C153 C154 120.8(4)
C152 C153 H153 119.6
C154 C153 H153 119.6
C155 C154 C153 119.9(4)
C155 C154 H154 120.1
C153 C154 H154 120.1
C154 C155 C156 119.4(4)
C154 C155 H155 120.3
C156 C155 H155 120.3
C155 C156 C151 121.3(4)
C155 C156 H156 119.3
C151 C156 H156 119.3
C162 C161 Ru2 177.8(4)
C161 C162 C163 175.0(4)
C168 C163 C164 116.7(4)
C168 C163 C162 122.1(4)
C164 C163 C162 121.2(4)
C165 C164 C163 120.8(5)
C165 C164 H164 119.6
C163 C164 H164 119.6
C164 C165 C166 120.2(5)
C164 C165 H165 119.9
C166 C165 H165 119.9
C167 C166 C165 118.9(5)
C167 C166 H166 120.6
C165 C166 H166 120.6
C166 C167 C168 120.9(5)
C166 C167 H167 119.6
C168 C167 H167 119.6
C163 C168 C167 122.4(5)
C163 C168 H168 118.8
C167 C168 H168 118.8
Cl2 C201 Cl1 112.4(3)
Cl2 C201 H20A 109.1
Cl1 C201 H20A 109.1
Cl2 C201 H20B 109.1
Cl1 C201 H20B 109.1
H20A C201 H20B 107.9

loop_
_geom_bond_atom_site_label_1
_geom_bond_atom_site_label_2
_geom_bond_distance
Dy1 O47 2.310(3)
Dy1 O27 2.324(3)
Dy1 O50 2.331(3)
Dy1 O7 2.334(3)
Dy1 O30 2.339(3)
Dy1 O10 2.344(3)
Dy1 N61 2.515(3)
Dy1 N72 2.529(3)
Ru2 C74 2.045(4)
Ru2 C161 2.087(4)
Ru2 P5 2.3435(11)
Ru2 P3 2.3490(11)
Ru2 P4 2.3554(9)
Ru2 P6 2.3807(9)
P3 C81 1.820(4)
P3 C97 1.838(4)
P3 C91 1.841(4)
P4 C111 1.831(4)
P4 C101 1.846(4)
P4 C98 1.860(4)
P5 C131 1.827(4)
P5 C121 1.837(4)
P5 C137 1.844(3)
P6 C141 1.837(4)
P6 C151 1.838(4)
P6 C138 1.854(4)
S1A C2A 1.678(5)
S1A C5A 1.706(4)
C2A C3A 1.330(6)
C2A H2A 0.95
C3A C4A 1.497(5)
C3A H3A 0.95
C4A C5A 1.482(5)
C4A H4A 0.95
C5A C6 1.472(5)
C6 O7 1.272(5)
C6 C8 1.414(5)
C8 C9 1.384(6)
C8 H8 0.95
C9 O10 1.266(5)
C9 C11 1.521(6)
C11 F12A 1.302(12)
C11 F14C 1.318(8)
C11 F14B 1.333(12)
C11 F14A 1.335(11)
C11 F13C 1.340(9)
C11 F13B 1.351(13)
C11 F12C 1.375(8)
C11 F13A 1.406(12)
C11 F12B 1.413(13)
S21A C22A 1.602(6)
S21A C25A 1.685(6)
C22A C23A 1.332(7)
C22A H22A 0.95
C23A C24A 1.380(13)
C23A H23A 0.95
C24A C25A 1.452(13)
C24A H24A 0.95
C25A C26 1.470(6)
C24B H24B 0.95
C26 O27 1.258(5)
C26 C28 1.415(6)
C28 C29 1.381(6)
C28 H28 0.95
C29 O30 1.258(5)
C29 C31A 1.528(6)
C31A F32A 1.270(9)
C31A F34A 1.314(5)
C31A F33A 1.493(10)
S41 C42 1.692(4)
S41 C45 1.726(4)
C42 C43 1.332(7)
C42 H42 0.95
C43 C44 1.447(6)
C43 H43 0.95
C44 C45 1.437(6)
C44 H44 0.95
C45 C46 1.467(5)
C46 O47 1.262(5)
C46 C48 1.415(6)
C48 C49 1.375(5)
C48 H48 0.95
C49 O50 1.275(5)
C49 C51 1.521(6)
C51 F55 1.318(5)
C51 F54B 1.323(17)
C51 F53 1.329(5)
C51 F54A 1.372(17)
F54A F54B 0.659(14)
N61 C62 1.339(5)
N61 C66 1.360(5)
C62 C63 1.390(6)
C62 H62 0.95
C63 C64 1.370(6)
C63 H63 0.95
C64 C65 1.379(5)
C64 H64 0.95
C65 C66 1.392(5)
C65 H65 0.95
C66 C67 1.477(5)
C67 N72 1.349(5)
C67 C68 1.389(5)
C68 C69 1.388(5)
C68 H68 0.95
C69 C70 1.398(5)
C69 H69 0.95
C70 C71 1.411(5)
C70 C73 1.425(5)
C71 N72 1.332(4)
C71 H71 0.95
C73 C74 1.215(5)
C81 C86 1.384(5)
C81 C82 1.411(5)
C82 C83 1.386(6)
C82 H82 0.95
C83 C84 1.379(6)
C83 H83 0.95
C84 C85 1.382(6)
C84 H84 0.95
C85 C86 1.392(6)
C85 H85 0.95
C86 H86 0.95
C91 C92 1.384(6)
C91 C96 1.402(6)
C92 C93 1.389(5)
C92 H92 0.95
C93 C94 1.372(7)
C93 H93 0.95
C94 C95 1.390(6)
C94 H94 0.95
C95 C96 1.384(5)
C95 H95 0.95
C96 H96 0.95
C97 C98 1.534(5)
C97 H97A 0.99
C97 H97B 0.99
C98 H98A 0.99
C98 H98B 0.99
C101 C106 1.397(5)
C101 C102 1.406(6)
C102 C103 1.379(5)
C102 H102 0.95
C103 C104 1.394(5)
C103 H103 0.95
C104 C105 1.379(6)
C104 H104 0.95
C105 C106 1.390(5)
C105 H105 0.95
C106 H106 0.95
C111 C112 1.395(6)
C111 C116 1.398(6)
C112 C113 1.396(6)
C112 H112 0.95
C113 C114 1.374(6)
C113 H113 0.95
C114 C115 1.382(6)
C114 H114 0.95
C115 C116 1.396(6)
C115 H115 0.95
C116 H116 0.95
C121 C122 1.382(6)
C121 C126 1.390(6)
C122 C123 1.388(6)
C122 H122 0.95
C123 C124 1.386(6)
C123 H123 0.95
C124 C125 1.368(6)
C124 H124 0.95
C125 C126 1.391(5)
C125 H125 0.95
C126 H126 0.95
C131 C132 1.394(6)
C131 C136 1.401(6)
C132 C133 1.365(6)
C132 H132 0.95
C133 C134 1.381(7)
C133 H133 0.95
C134 C135 1.375(7)
C134 H134 0.95
C135 C136 1.382(6)
C135 H135 0.95
C136 H136 0.95
C137 C138 1.516(5)
C137 H13A 0.99
C137 H13B 0.99
C138 H13C 0.99
C138 H13D 0.99
C141 C146 1.384(5)
C141 C142 1.399(5)
C142 C143 1.385(6)
C142 H142 0.95
C143 C144 1.365(6)
C143 H143 0.95
C144 C145 1.385(6)
C144 H144 0.95
C145 C146 1.394(6)
C145 H145 0.95
C146 H146 0.95
C151 C156 1.388(5)
C151 C152 1.394(5)
C152 C153 1.384(5)
C152 H152 0.95
C153 C154 1.391(6)
C153 H153 0.95
C154 C155 1.380(6)
C154 H154 0.95
C155 C156 1.385(6)
C155 H155 0.95
C156 H156 0.95
C161 C162 1.194(5)
C162 C163 1.448(6)
C163 C168 1.367(6)
C163 C164 1.419(6)
C164 C165 1.377(6)
C164 H164 0.95
C165 C166 1.398(8)
C165 H165 0.95
C166 C167 1.354(7)
C166 H166 0.95
C167 C168 1.382(6)
C167 H167 0.95
C168 H168 0.95
C201 Cl2 1.694(7)
C201 Cl1 1.765(7)
C201 H20A 0.99
C201 H20B 0.99

loop_
_geom_torsion_atom_site_label_1
_geom_torsion_atom_site_label_2
_geom_torsion_atom_site_label_3
_geom_torsion_atom_site_label_4
_geom_torsion
C74 Ru2 P3 C81 -11.40(17)
C161 Ru2 P3 C81 167.73(17)
P4 Ru2 P3 C81 82.06(14)
P6 Ru2 P3 C81 -97.20(14)
C74 Ru2 P3 C97 -126.70(16)
C161 Ru2 P3 C97 52.43(16)
P4 Ru2 P3 C97 -33.24(13)
P6 Ru2 P3 C97 147.51(13)
C74 Ru2 P3 C91 116.99(17)
C161 Ru2 P3 C91 -63.88(18)
P4 Ru2 P3 C91 -149.55(15)
P6 Ru2 P3 C91 31.20(15)
C74 Ru2 P4 C111 -133.59(19)
C161 Ru2 P4 C111 47.9(2)
P5 Ru2 P4 C111 -47.84(17)
P3 Ru2 P4 C111 132.95(17)
C74 Ru2 P4 C101 -4.63(19)
C161 Ru2 P4 C101 176.8(2)
P5 Ru2 P4 C101 81.12(17)
P3 Ru2 P4 C101 -98.08(17)
C74 Ru2 P4 C98 107.97(17)
C161 Ru2 P4 C98 -70.57(18)
P5 Ru2 P4 C98 -166.27(14)
P3 Ru2 P4 C98 14.52(14)
C74 Ru2 P5 C131 -171.72(17)
C161 Ru2 P5 C131 9.15(17)
P4 Ru2 P5 C131 94.92(14)
P6 Ru2 P5 C131 -85.82(14)
C74 Ru2 P5 C121 56.68(18)
C161 Ru2 P5 C121 -122.45(18)
P4 Ru2 P5 C121 -36.69(16)
P6 Ru2 P5 C121 142.58(15)
C74 Ru2 P5 C137 -55.11(16)
C161 Ru2 P5 C137 125.76(16)
P4 Ru2 P5 C137 -148.47(13)
P6 Ru2 P5 C137 30.79(13)
C74 Ru2 P6 C141 -171.58(19)
C161 Ru2 P6 C141 7.0(2)
P5 Ru2 P6 C141 102.55(17)
P3 Ru2 P6 C141 -78.25(17)
C74 Ru2 P6 C151 -41.41(17)
C161 Ru2 P6 C151 137.13(17)
P5 Ru2 P6 C151 -127.28(14)
P3 Ru2 P6 C151 51.92(14)
C74 Ru2 P6 C138 75.05(17)
C161 Ru2 P6 C138 -106.40(18)
P5 Ru2 P6 C138 -10.81(14)
P3 Ru2 P6 C138 168.39(14)
C5A S1A C2A C3A -0.1(4)
S1A C2A C3A C4A 0.5(5)
C2A C3A C4A C5A -0.7(5)
C3A C4A C5A C6 -179.4(3)
C3A C4A C5A S1A 0.6(4)
C2A S1A C5A C6 179.7(3)
C2A S1A C5A C4A -0.3(3)
C4A C5A C6 O7 0.7(5)
S1A C5A C6 O7 -179.4(3)
C4A C5A C6 C8 180.0(3)
S1A C5A C6 C8 0.0(5)
C8 C6 O7 Dy1 30.9(5)
C5A C6 O7 Dy1 -149.8(2)
O47 Dy1 O7 C6 109.3(3)
O27 Dy1 O7 C6 49.6(3)
O50 Dy1 O7 C6 173.0(3)
O30 Dy1 O7 C6 7.1(3)
O10 Dy1 O7 C6 -36.6(3)
N61 Dy1 O7 C6 -131.0(3)
N72 Dy1 O7 C6 -111.4(3)
O7 C6 C8 C9 -1.0(6)
C5A C6 C8 C9 179.7(4)
C6 C8 C9 O10 -3.7(7)
C6 C8 C9 C11 176.2(4)
C8 C9 O10 Dy1 -21.1(6)
C11 C9 O10 Dy1 159.0(3)
O47 Dy1 O10 C9 -88.9(3)
O27 Dy1 O10 C9 -42.5(3)
O50 Dy1 O10 C9 82.8(3)
O7 Dy1 O10 C9 31.0(3)
O30 Dy1 O10 C9 -118.4(3)
N61 Dy1 O10 C9 172.6(3)
N72 Dy1 O10 C9 117.0(3)
O10 C9 C11 F12A -122.4(8)
C8 C9 C11 F12A 57.6(9)
O10 C9 C11 F14C 81.9(7)
C8 C9 C11 F14C -98.0(7)
O10 C9 C11 F14B 43.2(10)
C8 C9 C11 F14B -136.7(10)
O10 C9 C11 F14A 2.6(9)
C8 C9 C11 F14A -177.3(8)
O10 C9 C11 F13C -156.9(6)
C8 C9 C11 F13C 23.2(8)
O10 C9 C11 F13B 168.6(8)
C8 C9 C11 F13B -11.3(9)
O10 C9 C11 F12C -36.4(7)
C8 C9 C11 F12C 143.6(6)
O10 C9 C11 F13A 119.3(7)
C8 C9 C11 F13A -60.6(8)
O10 C9 C11 F12B -74.0(8)
C8 C9 C11 F12B 106.0(8)
C25A S21A C22A C23A 0.3(4)
S21A C22A C23A C24A -4.1(7)
C22A C23A C24A C25A 6.7(10)
C23A C24A C25A C26 -179.0(5)
C23A C24A C25A S21A -6.2(9)
C22A S21A C25A C24A 3.3(6)
C22A S21A C25A C26 176.2(4)
C24A C25A C26 O27 -7.8(8)
S21A C25A C26 O27 -179.1(3)
C24A C25A C26 C28 170.2(7)
S21A C25A C26 C28 -1.2(6)
C28 C26 O27 Dy1 -20.0(6)
C25A C26 O27 Dy1 157.9(3)
O47 Dy1 O27 C26 104.1(4)
O50 Dy1 O27 C26 164.0(3)
O7 Dy1 O27 C26 -126.6(4)
O30 Dy1 O27 C26 23.6(3)
O10 Dy1 O27 C26 -51.1(3)
N61 Dy1 O27 C26 54.0(4)
N72 Dy1 O27 C26 -89.7(4)
O27 C26 C28 C29 -0.7(6)
C25A C26 C28 C29 -178.5(4)
C26 C28 C29 O30 5.2(7)
C26 C28 C29 C31A -175.8(4)
C28 C29 O30 Dy1 10.0(7)
C31A C29 O30 Dy1 -168.9(3)
O47 Dy1 O30 C29 -95.4(3)
O27 Dy1 O30 C29 -17.7(3)
O50 Dy1 O30 C29 -133.0(3)
O7 Dy1 O30 C29 24.3(4)
O10 Dy1 O30 C29 68.2(3)
N61 Dy1 O30 C29 179.8(4)
N72 Dy1 O30 C29 129.2(3)
O30 C29 C31A F32A -40.8(7)
C28 C29 C31A F32A 140.1(6)
O30 C29 C31A F34A 178.9(4)
C28 C29 C31A F34A -0.2(7)
O30 C29 C31A F33A 69.4(5)
C28 C29 C31A F33A -109.8(5)
C45 S41 C42 C43 0.7(4)
S41 C42 C43 C44 -0.2(5)
C42 C43 C44 C45 -0.5(5)
C43 C44 C45 C46 -179.2(4)
C43 C44 C45 S41 1.0(4)
C42 S41 C45 C44 -1.0(3)
C42 S41 C45 C46 179.2(3)
C44 C45 C46 O47 -171.7(4)
S41 C45 C46 O47 8.1(5)
C44 C45 C46 C48 9.5(6)
S41 C45 C46 C48 -170.7(3)
C48 C46 O47 Dy1 -12.8(6)
C45 C46 O47 Dy1 168.5(3)
O27 Dy1 O47 C46 147.3(4)
O50 Dy1 O47 C46 20.6(4)
O7 Dy1 O47 C46 89.1(4)
O30 Dy1 O47 C46 -136.0(4)
O10 Dy1 O47 C46 -164.8(3)
N61 Dy1 O47 C46 -59.1(4)
N72 Dy1 O47 C46 -22.0(4)
O47 C46 C48 C49 -6.0(6)
C45 C46 C48 C49 172.7(4)
C46 C48 C49 O50 3.8(7)
C46 C48 C49 C51 -177.8(4)
C48 C49 O50 Dy1 15.8(6)
C51 C49 O50 Dy1 -162.6(3)
O47 Dy1 O50 C49 -20.8(3)
O27 Dy1 O50 C49 -82.1(3)
O7 Dy1 O50 C49 -146.2(3)
O30 Dy1 O50 C49 17.8(4)
O10 Dy1 O50 C49 164.0(3)
N61 Dy1 O50 C49 64.4(3)
N72 Dy1 O50 C49 130.1(3)
O50 C49 C51 F55 -57.6(5)
C48 C49 C51 F55 123.8(4)
O50 C49 C51 F54B 76.9(6)
C48 C49 C51 F54B -101.7(6)
O50 C49 C51 F53 -177.5(4)
C48 C49 C51 F53 3.9(6)
O50 C49 C51 F54A 46.7(7)
C48 C49 C51 F54A -131.9(6)
O47 Dy1 N61 C62 -30.1(3)
O27 Dy1 N61 C62 18.4(4)
O50 Dy1 N61 C62 -103.5(3)
O7 Dy1 N61 C62 -160.5(2)
O30 Dy1 N61 C62 48.6(3)
O10 Dy1 N61 C62 116.0(3)
N72 Dy1 N61 C62 177.7(3)
O47 Dy1 N61 C66 141.6(3)
O27 Dy1 N61 C66 -170.0(2)
O50 Dy1 N61 C66 68.1(3)
O7 Dy1 N61 C66 11.1(4)
O30 Dy1 N61 C66 -139.8(3)
O10 Dy1 N61 C66 -72.4(3)
N72 Dy1 N61 C66 -10.7(3)
C66 N61 C62 C63 0.2(6)
Dy1 N61 C62 C63 172.1(3)
N61 C62 C63 C64 -0.5(6)
C62 C63 C64 C65 0.4(6)
C63 C64 C65 C66 -0.1(6)
C62 N61 C66 C65 0.1(5)
Dy1 N61 C66 C65 -171.6(3)
C62 N61 C66 C67 -178.2(3)
Dy1 N61 C66 C67 10.0(4)
C64 C65 C66 N61 -0.2(6)
C64 C65 C66 C67 178.1(4)
N61 C66 C67 N72 0.2(5)
C65 C66 C67 N72 -178.1(3)
N61 C66 C67 C68 179.1(3)
C65 C66 C67 C68 0.7(6)
N72 C67 C68 C69 0.1(6)
C66 C67 C68 C69 -178.7(3)
C67 C68 C69 C70 0.2(6)
C68 C69 C70 C71 0.8(5)
C68 C69 C70 C73 -178.6(3)
C69 C70 C71 N72 -2.2(5)
C73 C70 C71 N72 177.1(3)
C70 C71 N72 C67 2.6(5)
C70 C71 N72 Dy1 -169.8(3)
C68 C67 N72 C71 -1.5(5)
C66 C67 N72 C71 177.4(3)
C68 C67 N72 Dy1 170.8(3)
C66 C67 N72 Dy1 -10.3(4)
O47 Dy1 N72 C71 141.3(2)
O27 Dy1 N72 C71 -19.3(3)
O50 Dy1 N72 C71 99.3(3)
O7 Dy1 N72 C71 16.0(3)
O30 Dy1 N72 C71 -120.4(3)
O10 Dy1 N72 C71 -59.4(3)
N61 Dy1 N72 C71 -177.0(3)
O47 Dy1 N72 C67 -30.9(3)
O27 Dy1 N72 C67 168.5(2)
O50 Dy1 N72 C67 -72.9(3)
O7 Dy1 N72 C67 -156.2(3)
O30 Dy1 N72 C67 67.4(3)
O10 Dy1 N72 C67 128.4(3)
N61 Dy1 N72 C67 10.8(2)
C97 P3 C81 C86 -6.8(4)
C91 P3 C81 C86 99.6(3)
Ru2 P3 C81 C86 -122.8(3)
C97 P3 C81 C82 172.6(3)
C91 P3 C81 C82 -81.0(3)
Ru2 P3 C81 C82 56.5(3)
C86 C81 C82 C83 -0.2(5)
P3 C81 C82 C83 -179.6(3)
C81 C82 C83 C84 0.6(6)
C82 C83 C84 C85 -0.4(6)
C83 C84 C85 C86 -0.2(6)
C82 C81 C86 C85 -0.4(6)
P3 C81 C86 C85 179.0(3)
C84 C85 C86 C81 0.6(6)
C81 P3 C91 C92 -9.1(4)
C97 P3 C91 C92 98.1(3)
Ru2 P3 C91 C92 -144.5(3)
C81 P3 C91 C96 169.7(3)
C97 P3 C91 C96 -83.1(3)
Ru2 P3 C91 C96 34.4(3)
C96 C91 C92 C93 0.0(6)
P3 C91 C92 C93 178.8(3)
C91 C92 C93 C94 -0.2(7)
C92 C93 C94 C95 0.5(7)
C93 C94 C95 C96 -0.6(6)
C94 C95 C96 C91 0.4(6)
C92 C91 C96 C95 -0.1(6)
P3 C91 C96 C95 -179.0(3)
C81 P3 C97 C98 -74.6(3)
C91 P3 C97 C98 179.9(3)
Ru2 P3 C97 C98 50.7(3)
P3 C97 C98 P4 -40.0(4)
C111 P4 C98 C97 -114.0(3)
C101 P4 C98 C97 138.6(3)
Ru2 P4 C98 C97 11.7(3)
C111 P4 C101 C106 1.8(4)
C98 P4 C101 C106 109.5(4)
Ru2 P4 C101 C106 -132.4(3)
C111 P4 C101 C102 -175.8(3)
C98 P4 C101 C102 -68.2(3)
Ru2 P4 C101 C102 50.0(4)
C106 C101 C102 C103 -2.1(6)
P4 C101 C102 C103 175.8(3)
C101 C102 C103 C104 2.9(6)
C102 C103 C104 C105 -1.5(6)
C103 C104 C105 C106 -0.7(6)
C104 C105 C106 C101 1.5(6)
C102 C101 C106 C105 -0.1(6)
P4 C101 C106 C105 -177.7(3)
C101 P4 C111 C112 131.5(3)
C98 P4 C111 C112 28.7(4)
Ru2 P4 C111 C112 -92.1(3)
C101 P4 C111 C116 -53.8(4)
C98 P4 C111 C116 -156.6(3)
Ru2 P4 C111 C116 82.6(3)
C116 C111 C112 C113 1.4(6)
P4 C111 C112 C113 176.3(3)
C111 C112 C113 C114 0.5(6)
C112 C113 C114 C115 -1.9(6)
C113 C114 C115 C116 1.4(6)
C114 C115 C116 C111 0.6(6)
C112 C111 C116 C115 -2.0(6)
P4 C111 C116 C115 -176.9(3)
C131 P5 C121 C122 21.7(4)
C137 P5 C121 C122 -85.4(3)
Ru2 P5 C121 C122 159.1(3)
C131 P5 C121 C126 -164.0(3)
C137 P5 C121 C126 88.9(3)
Ru2 P5 C121 C126 -26.6(4)
C126 C121 C122 C123 1.0(6)
P5 C121 C122 C123 175.4(3)
C121 C122 C123 C124 0.4(6)
C122 C123 C124 C125 0.0(6)
C123 C124 C125 C126 -1.8(6)
C122 C121 C126 C125 -2.8(6)
P5 C121 C126 C125 -177.3(3)
C124 C125 C126 C121 3.3(6)
C121 P5 C131 C132 -88.7(4)
C137 P5 C131 C132 13.3(4)
Ru2 P5 C131 C132 130.6(3)
C121 P5 C131 C136 92.8(3)
C137 P5 C131 C136 -165.2(3)
Ru2 P5 C131 C136 -47.9(3)
C136 C131 C132 C133 -0.1(6)
P5 C131 C132 C133 -178.6(4)
C131 C132 C133 C134 0.8(8)
C132 C133 C134 C135 -0.7(8)
C133 C134 C135 C136 0.0(7)
C134 C135 C136 C131 0.7(7)
C132 C131 C136 C135 -0.7(6)
P5 C131 C136 C135 177.9(3)
C131 P5 C137 C138 74.5(3)
C121 P5 C137 C138 -180.0(3)
Ru2 P5 C137 C138 -50.7(3)
P5 C137 C138 P6 43.1(3)
C141 P6 C138 C137 -149.8(3)
C151 P6 C138 C137 106.3(3)
Ru2 P6 C138 C137 -16.7(3)
C151 P6 C141 C146 -157.3(3)
C138 P6 C141 C146 96.7(4)
Ru2 P6 C141 C146 -22.5(4)
C151 P6 C141 C142 32.1(4)
C138 P6 C141 C142 -73.9(3)
Ru2 P6 C141 C142 166.9(3)
C146 C141 C142 C143 1.2(6)
P6 C141 C142 C143 172.1(3)
C141 C142 C143 C144 2.0(7)
C142 C143 C144 C145 -3.4(7)
C143 C144 C145 C146 1.6(8)
C142 C141 C146 C145 -2.9(6)
P6 C141 C146 C145 -173.7(4)
C144 C145 C146 C141 1.6(7)
C141 P6 C151 C156 -133.2(3)
C138 P6 C151 C156 -34.0(3)
Ru2 P6 C151 C156 85.0(3)
C141 P6 C151 C152 51.9(3)
C138 P6 C151 C152 151.1(3)
Ru2 P6 C151 C152 -90.0(3)
C156 C151 C152 C153 -2.9(5)
P6 C151 C152 C153 172.2(3)
C151 C152 C153 C154 0.9(6)
C152 C153 C154 C155 1.0(6)
C153 C154 C155 C156 -0.8(6)
C154 C155 C156 C151 -1.2(6)
C152 C151 C156 C155 3.1(5)
P6 C151 C156 C155 -171.9(3)
C168 C163 C164 C165 -1.9(8)
C162 C163 C164 C165 -179.0(5)
C163 C164 C165 C166 -1.3(9)
C164 C165 C166 C167 3.1(10)
C165 C166 C167 C168 -1.6(10)
C164 C163 C168 C167 3.4(8)
C162 C163 C168 C167 -179.5(5)
C166 C167 C168 C163 -1.7(10)

loop_
_platon_squeeze_void_nr
_platon_squeeze_void_average_x
_platon_squeeze_void_average_y
_platon_squeeze_void_average_z
_platon_squeeze_void_volume
_platon_squeeze_void_count_electrons
_platon_squeeze_void_content
1 0.500 0.500 0.500 94 9 ' '
2 0.500 1.000 0.000 129 16 ' '
